data_7115239
loop_
_publ_author_name
'Davies, Sian C.'
'Evans, David J.'
'Hughes, David L.'
'Longhurst, Steven'
'Roger Sanders, J.'

_publ_section_title
;
 Synthesis and structure of a thiolate-bridged nickel--iron complex:
 towards a mimic of the active site of NiFe-hydrogenase
;
_journal_issue 19
_journal_name_full 'Chemical Communications'
_journal_page_first 1935
_journal_paper_doi 10.1039/a905353k
_journal_year 1999
_chemical_formula_moiety 'C34 H36 Cl Fe N Ni O2 P2 S3'
_chemical_formula_structural '[{Fe(NS3)(CO)2-S,S'}NiCl(dppe)]'
_chemical_formula_sum 'C34 H36 Cl Fe N Ni O2 P2 S3'
_chemical_formula_weight 798.77
_chemical_name_systematic
; 
 ? 
;
_space_group_IT_number 2
_symmetry_cell_setting triclinic
_symmetry_space_group_name_Hall '-P 1'
_symmetry_space_group_name_H-M 'P -1'
_atom_sites_solution_hydrogens geom
_atom_sites_solution_primary direct
_atom_sites_solution_secondary difmap
_audit_creation_method SHELXL
_cell_angle_alpha 91.563(13)
_cell_angle_beta 91.289(10)
_cell_angle_gamma 92.839(10)
_cell_formula_units_Z 2
_cell_length_a 11.5630(11)
_cell_length_b 12.068(2)
_cell_length_c 12.348(2)
_cell_measurement_reflns_used 24
_cell_measurement_temperature 293(2)
_cell_measurement_theta_max 10
_cell_measurement_theta_min 8
_cell_volume 1719.8(4)
_computing_cell_refinement 'CAD4/EXPRESS (Enraf-Nonius, 1992)'
_computing_data_collection 'CAD4/EXPRESS (Enraf-Nonius, 1992)'
_computing_data_reduction 'CAD4 (Hursthouse, 1976)'
_computing_molecular_graphics 'ORTEP (Johnson, 1971)'
_computing_publication_material 'SHELXL-93 (Sheldrick, 1993)'
_computing_structure_refinement 'SHELXL-93 (Sheldrick, 1993)'
_computing_structure_solution 'SHELXS-86 (Sheldrick, 1990)'
_diffrn_ambient_temperature 293(2)
_diffrn_measurement_device 'Enraf-Nonius CAD4 diffractometer'
_diffrn_measurement_method 'scintillation counter; \w/\q scans'
_diffrn_radiation_monochromator graphite
_diffrn_radiation_source 'fine-focus sealed tube'
_diffrn_radiation_type Mo-K\a
_diffrn_radiation_wavelength 0.71069
_diffrn_reflns_av_R_equivalents 0.061
_diffrn_reflns_av_sigmaI/netI 0.1265
_diffrn_reflns_limit_h_max 13
_diffrn_reflns_limit_h_min 0
_diffrn_reflns_limit_k_max 13
_diffrn_reflns_limit_k_min -13
_diffrn_reflns_limit_l_max 14
_diffrn_reflns_limit_l_min -14
_diffrn_reflns_number 5687
_diffrn_reflns_theta_max 24.00
_diffrn_reflns_theta_min 1.5
_diffrn_standards_decay_% 6.2
_diffrn_standards_interval_time '10000 s'
_diffrn_standards_number 3
_exptl_absorpt_coefficient_mu 1.355
_exptl_absorpt_correction_T_max 0.31
_exptl_absorpt_correction_T_min 0.26
_exptl_absorpt_correction_type 'semi-empirical psi-scans'
_exptl_crystal_colour Black
_exptl_crystal_density_diffrn 1.542
_exptl_crystal_description 'square plates'
_exptl_crystal_F_000 824
_exptl_crystal_size_max 0.14
_exptl_crystal_size_mid 0.10
_exptl_crystal_size_min 0.01
_refine_diff_density_max 0.470
_refine_diff_density_min -0.555
_refine_diff_density_rms 0.098
_refine_ls_extinction_method none
_refine_ls_goodness_of_fit_all 0.966
_refine_ls_goodness_of_fit_obs 1.101
_refine_ls_hydrogen_treatment
;
 Hydrogen atom coordinates were of idealised positions and set to ride 
on the
 parent carbon atoms.  Isotropic thermal displacement parameters of all 
H atoms
 were free to refine.
;
_refine_ls_matrix_type full
_refine_ls_number_parameters 442
_refine_ls_number_reflns 4782
_refine_ls_number_restraints 0
_refine_ls_restrained_S_all 0.966
_refine_ls_restrained_S_obs 1.101
_refine_ls_R_factor_all 0.1296
_refine_ls_R_factor_obs 0.0584
_refine_ls_shift/esd_max 0.001
_refine_ls_shift/esd_mean 0.000
_refine_ls_structure_factor_coef Fsqd
_refine_ls_weighting_details 'w=1/[\s^2^(Fo^2^)+(0.0493P)^2^] where P=(Fo^2^+2Fc^2^)/3'
_refine_ls_weighting_scheme calc
_refine_ls_wR_factor_all 0.1513
_refine_ls_wR_factor_obs 0.1125
_reflns_number_observed '2254 to theta=23 (2325 to theta=24)'
_reflns_number_total '4782 to theta=23 (5382 to theta=24)'
_reflns_observed_criterion >2sigma(I)
_cod_data_source_file 905353k.txt
_cod_data_source_block s17c
_cod_depositor_comments
;
The following automatic conversions were performed:

'_symmetry_cell_setting' value 'Triclinic' changed to 'triclinic'
according to
/usr/data/users/saulius/automatic-downloads/retrospective/RSC/lib/dictionaries/cif_core.dic
dictionary named 'cif_core.dic' version 2.4.2 from
2011-04-26.

'_atom_site_calc_flag' value 'Calc' changed to 'calc'
according to
/usr/data/users/saulius/automatic-downloads/retrospective/RSC/lib/dictionaries/cif_core.dic
dictionary named 'cif_core.dic' version 2.4.2 from 2011-04-26 (36
times).

Automatic conversion script
Id: cif_fix_values 2281 2013-09-26 08:29:07Z andrius 

The following automatic conversions were performed:

'_refine_ls_weighting_scheme' value 'calc
w=1/[\s^2^(Fo^2^)+(0.0493P)^2^] where P=(Fo^2^+2Fc^2^)/3' was changed
to 'calc'. New tag '_refine_ls_weighting_details' was created. The
value of the new tag was set to 'w=1/[\s^2^(Fo^2^)+(0.0493P)^2^]
where P=(Fo^2^+2Fc^2^)/3'.

Automatic conversion script
Id: cif_fix_values 3143 2015-03-26 13:38:13Z robertas 

The following automatic conversions were performed:

'_atom_sites_solution_primary' value 'direct methods' was changed to
'direct'.

Automatic conversion script
Id: cif_fix_values 6452 2018-10-05 10:23:21Z andrius 
;
_cod_original_cell_volume 1719.9(4)
_cod_original_sg_symbol_H-M 'P -1   (no. 2)'
_cod_database_code 7115239

loop_
_symmetry_equiv_pos_as_xyz
'x, y, z'
'-x, -y, -z'

loop_
_atom_site_aniso_label
_atom_site_aniso_U_11
_atom_site_aniso_U_22
_atom_site_aniso_U_33
_atom_site_aniso_U_23
_atom_site_aniso_U_13
_atom_site_aniso_U_12
Ni 0.0323(7) 0.0446(8) 0.0348(7) -0.0001(5) -0.0012(5) 0.0048(6)
Fe 0.0368(8) 0.0502(9) 0.0450(8) 0.0003(7) 0.0070(6) 0.0047(7)
S1 0.0356(14) 0.051(2) 0.0375(13) 0.0008(11) 0.0020(11) 0.0045(12)
C14 0.047(6) 0.065(7) 0.044(6) -0.010(6) -0.006(5) 0.009(6)
C41 0.050(7) 0.068(8) 0.047(7) -0.009(6) -0.001(5) -0.012(6)
S2 0.0353(14) 0.047(2) 0.0451(14) -0.0004(12) 0.0036(11) 0.0066(12)
C24 0.045(6) 0.046(6) 0.054(6) 0.011(5) -0.005(5) 0.008(5)
C42 0.045(6) 0.048(7) 0.047(6) -0.008(5) 0.006(5) 0.009(5)
S3 0.043(2) 0.073(2) 0.078(2) -0.014(2) 0.0140(14) 0.0091(15)
C34 0.069(8) 0.066(8) 0.065(7) -0.010(7) 0.021(6) 0.027(6)
C43 0.048(7) 0.057(7) 0.070(8) -0.017(7) -0.012(6) 0.008(6)
N4 0.040(5) 0.063(6) 0.041(5) -0.010(4) 0.003(4) 0.007(4)
C5 0.046(7) 0.053(7) 0.073(8) 0.007(6) 0.031(6) 0.001(5)
O5 0.133(8) 0.098(7) 0.060(5) 0.017(5) 0.026(5) 0.017(6)
C6 0.035(6) 0.044(6) 0.060(7) 0.006(5) 0.003(5) -0.006(5)
O6 0.048(5) 0.076(6) 0.073(5) 0.007(4) 0.004(4) -0.020(4)
Cl 0.0440(15) 0.053(2) 0.053(2) 0.0021(12) 0.0038(12) -0.0076(12)
P1 0.0314(14) 0.046(2) 0.0354(13) 0.0022(11) -0.0018(11) 0.0065(12)
C111 0.032(5) 0.044(6) 0.039(5) 0.001(4) -0.002(4) 0.005(5)
C112 0.037(6) 0.064(7) 0.039(6) -0.003(5) -0.001(5) -0.006(6)
C113 0.048(7) 0.085(10) 0.052(7) 0.003(6) -0.012(6) -0.010(7)
C114 0.091(10) 0.057(9) 0.065(8) 0.003(6) -0.015(7) -0.013(8)
C115 0.079(9) 0.051(8) 0.058(7) -0.010(6) -0.017(6) 0.026(7)
C116 0.063(8) 0.057(8) 0.046(6) 0.000(5) -0.005(6) 0.006(6)
C121 0.026(5) 0.058(7) 0.048(6) 0.002(5) 0.006(4) 0.009(5)
C122 0.039(6) 0.061(7) 0.043(6) 0.005(5) -0.004(5) 0.014(6)
C123 0.043(7) 0.057(7) 0.072(8) -0.006(6) -0.013(6) 0.016(6)
C124 0.036(7) 0.069(9) 0.096(9) -0.012(7) -0.025(7) 0.017(6)
C125 0.038(7) 0.056(8) 0.098(9) -0.009(7) 0.000(6) 0.003(6)
C126 0.046(7) 0.074(8) 0.058(7) 0.003(6) 0.003(6) 0.008(6)
C12 0.037(6) 0.046(6) 0.048(6) 0.006(5) -0.003(5) 0.006(5)
C21 0.042(6) 0.046(7) 0.039(6) 0.003(5) 0.002(4) 0.016(5)
P2 0.0357(14) 0.043(2) 0.0378(14) 0.0016(12) -0.0008(11) 0.0046(12)
C211 0.045(6) 0.036(6) 0.052(6) -0.008(5) -0.014(5) 0.007(5)
C212 0.057(7) 0.060(7) 0.055(7) -0.001(6) 0.013(6) -0.011(6)
C213 0.053(8) 0.050(7) 0.120(11) -0.012(8) 0.022(8) -0.013(6)
C214 0.042(8) 0.088(11) 0.124(13) -0.032(10) -0.023(9) -0.001(7)
C215 0.056(8) 0.060(8) 0.088(10) -0.016(7) -0.033(7) 0.015(7)
C216 0.051(7) 0.057(7) 0.060(7) -0.017(6) -0.022(6) 0.001(6)
C221 0.046(6) 0.036(6) 0.043(6) 0.003(4) -0.007(5) -0.003(5)
C222 0.056(7) 0.053(7) 0.060(7) 0.005(6) 0.008(6) 0.009(6)
C223 0.072(8) 0.042(7) 0.083(9) 0.018(6) 0.000(7) 0.009(7)
C224 0.098(11) 0.051(8) 0.084(9) 0.022(7) -0.004(8) 0.010(8)
C225 0.069(8) 0.071(9) 0.048(6) 0.013(6) 0.004(6) -0.017(7)
C226 0.069(8) 0.042(7) 0.053(6) 0.014(5) -0.002(6) 0.007(6)

loop_
_atom_site_label
_atom_site_type_symbol
_atom_site_fract_x
_atom_site_fract_y
_atom_site_fract_z
_atom_site_U_iso_or_equiv
_atom_site_thermal_displace_type
_atom_site_occupancy
_atom_site_calc_flag
_atom_site_refinement_flags
Ni Ni 0.18473(10) 0.25182(10) 0.21087(9) 0.0372(3) Uani 1 d .
Fe Fe 0.31442(12) 0.25574(12) -0.02516(11) 0.0439(4) Uani 1 d .
S1 S 0.1461(2) 0.3139(2) 0.0446(2) 0.0414(6) Uani 1 d .
C14 C 0.0436(8) 0.2142(8) -0.0236(8) 0.052(3) Uani 1 d .
H14A H 0.0120(8) 0.1635(8) 0.0291(8) 0.050(29) Uiso 1 calc R
H14B H -0.0199(8) 0.2534(8) -0.0544(8) 0.021(20) Uiso 1 calc R
C41 C 0.0986(8) 0.1495(9) -0.1110(8) 0.056(3) Uani 1 d .
H41A H 0.1041(8) 0.1937(9) -0.1753(8) 0.040(25) Uiso 1 calc R
H41B H 0.0505(8) 0.0832(9) -0.1292(8) 0.072(33) Uiso 1 calc R
S2 S 0.3401(2) 0.1723(2) 0.1411(2) 0.0421(6) Uani 1 d .
C24 C 0.2988(8) 0.0319(8) 0.0936(8) 0.048(3) Uani 1 d .
H24A H 0.3653(8) -0.0020(8) 0.0627(8) 0.176(68) Uiso 1 calc R
H24B H 0.2738(8) -0.0119(8) 0.1544(8) 0.047(26) Uiso 1 calc R
C42 C 0.2013(8) 0.0315(8) 0.0087(7) 0.046(2) Uani 1 d .
H42A H 0.1929(8) -0.0415(8) -0.0263(7) 0.037(23) Uiso 1 calc R
H42B H 0.1294(8) 0.0453(8) 0.0445(7) 0.010(17) Uiso 1 calc R
S3 S 0.4724(2) 0.1745(2) -0.0984(2) 0.0646(8) Uani 1 d .
C34 C 0.3976(9) 0.0492(9) -0.1546(9) 0.066(3) Uani 1 d .
H34A H 0.4325(9) 0.0281(9) -0.2223(9) 0.071(32) Uiso 1 calc R
H34B H 0.4059(9) -0.0108(9) -0.1048(9) 0.030(23) Uiso 1 calc R
C43 C 0.2707(8) 0.0671(9) -0.1744(9) 0.059(3) Uani 1 d .
H43A H 0.2614(8) 0.1164(9) -0.2344(9) 0.076(37) Uiso 1 calc R
H43B H 0.2299(8) -0.0032(9) -0.1932(9) 0.013(18) Uiso 1 calc R
N4 N 0.2211(6) 0.1161(7) -0.0756(6) 0.048(2) Uani 1 d .
C5 C 0.2986(9) 0.3234(9) -0.1508(9) 0.057(3) Uani 1 d .
O5 O 0.2926(8) 0.3674(7) -0.2308(7) 0.096(3) Uani 1 d .
C6 C 0.3936(8) 0.3693(8) 0.0334(8) 0.047(2) Uani 1 d .
O6 O 0.4399(6) 0.4441(6) 0.0784(6) 0.066(2) Uani 1 d .
Cl Cl 0.0458(2) 0.0898(2) 0.2407(2) 0.0504(7) Uani 1 d .
P1 P 0.0577(2) 0.3620(2) 0.2719(2) 0.0375(6) Uani 1 d .
C111 C 0.1016(7) 0.5080(7) 0.2707(7) 0.038(2) Uani 1 d .
C112 C 0.2064(8) 0.5454(9) 0.2334(7) 0.047(3) Uani 1 d .
H112 H 0.2572(8) 0.4939(9) 0.2079(7) 0.068(34) Uiso 1 calc R
C113 C 0.2401(10) 0.6576(10) 0.2321(8) 0.063(3) Uani 1 d .
H113 H 0.3118(10) 0.6797(10) 0.2051(8) 0.054(30) Uiso 1 calc R
C114 C 0.1683(12) 0.7351(11) 0.2702(9) 0.072(3) Uani 1 d .
H114 H 0.1900(12) 0.8103(11) 0.2702(9) 0.126(54) Uiso 1 calc R
C115 C 0.0621(11) 0.6987(9) 0.3089(8) 0.062(3) Uani 1 d .
H115 H 0.0128(11) 0.7512(9) 0.3352(8) 0.033(23) Uiso 1 calc R
C116 C 0.0263(10) 0.5891(9) 0.3102(7) 0.055(3) Uani 1 d .
H116 H -0.0460(10) 0.5678(9) 0.3365(7) 0.151(64) Uiso 1 calc R
C121 C -0.0838(7) 0.3545(8) 0.2055(7) 0.044(2) Uani 1 d .
C122 C -0.1081(8) 0.4208(9) 0.1199(7) 0.047(3) Uani 1 d .
H122 H -0.0557(8) 0.4779(9) 0.1017(7) 0.050(30) Uiso 1 calc R
C123 C -0.2103(9) 0.4024(9) 0.0612(9) 0.057(3) Uani 1 d .
H123 H -0.2247(9) 0.4459(9) 0.0019(9) 0.063(33) Uiso 1 calc R
C124 C -0.2901(9) 0.3227(10) 0.0877(10) 0.067(3) Uani 1 d .
H124 H -0.3590(9) 0.3130(10) 0.0475(10) 0.064(31) Uiso 1 calc R
C125 C -0.2698(9) 0.2556(10) 0.1742(10) 0.065(3) Uani 1 d .
H125 H -0.3240(9) 0.2001(10) 0.1924(10) 0.059(32) Uiso 1 calc R
C126 C -0.1657(9) 0.2730(9) 0.2340(9) 0.059(3) Uani 1 d .
H126 H -0.1514(9) 0.2295(9) 0.2935(9) 0.057(31) Uiso 1 calc R
C12 C 0.0378(8) 0.3316(8) 0.4130(7) 0.043(2) Uani 1 d .
H12A H -0.0052(8) 0.3889(8) 0.4482(7) 0.044(25) Uiso 1 calc R
H12B H -0.0047(8) 0.2609(8) 0.4196(7) 0.036(24) Uiso 1 calc R
C21 C 0.1594(7) 0.3277(8) 0.4655(7) 0.042(2) Uani 1 d .
H21A H 0.1539(7) 0.2935(8) 0.5355(7) 0.077(34) Uiso 1 calc R
H21B H 0.1928(7) 0.4025(8) 0.4767(7) 0.046(27) Uiso 1 calc R
P2 P 0.2524(2) 0.2479(2) 0.3782(2) 0.0388(6) Uani 1 d .
C211 C 0.3969(8) 0.3061(7) 0.4156(7) 0.045(2) Uani 1 d .
C212 C 0.4685(9) 0.3572(8) 0.3461(9) 0.058(3) Uani 1 d .
H212 H 0.4454(9) 0.3635(8) 0.2740(9) 0.023(21) Uiso 1 calc R
C213 C 0.5786(10) 0.4012(9) 0.3823(12) 0.075(4) Uani 1 d .
H213 H 0.6286(10) 0.4364(9) 0.3346(12) 0.075(37) Uiso 1 calc R
C214 C 0.6096(11) 0.3912(11) 0.4862(13) 0.086(4) Uani 1 d .
H214 H 0.6827(11) 0.4188(11) 0.5096(13) 0.102(43) Uiso 1 calc R
C215 C 0.5405(10) 0.3437(9) 0.5575(11) 0.068(3) Uani 1 d .
H215 H 0.5646(10) 0.3409(9) 0.6297(11) 0.114(50) Uiso 1 calc R
C216 C 0.4320(9) 0.2978(9) 0.5247(9) 0.057(3) Uani 1 d .
H216 H 0.3839(9) 0.2625(9) 0.5739(9) 0.107(51) Uiso 1 calc R
C221 C 0.2545(8) 0.1123(7) 0.4346(7) 0.042(2) Uani 1 d .
C222 C 0.3460(9) 0.0453(9) 0.4084(8) 0.056(3) Uani 1 d .
H222 H 0.4037(9) 0.0717(9) 0.3631(8) 0.061(32) Uiso 1 calc R
C223 C 0.3512(11) -0.0587(9) 0.4492(9) 0.065(3) Uani 1 d .
H223 H 0.4120(11) -0.1026(9) 0.4307(9) 0.096(44) Uiso 1 calc R
C224 C 0.2684(12) -0.0986(10) 0.5162(10) 0.077(4) Uani 1 d .
H224 H 0.2738(12) -0.1688(10) 0.5447(10) 0.051(28) Uiso 1 calc R
C225 C 0.1765(10) -0.0353(10) 0.5423(8) 0.063(3) Uani 1 d .
H225 H 0.1195(10) -0.0626(10) 0.5879(8) 0.081(37) Uiso 1 calc R
C226 C 0.1700(10) 0.0682(8) 0.5005(8) 0.054(3) Uani 1 d .
H226 H 0.1068(10) 0.1099(8) 0.5168(8) 0.096(44) Uiso 1 calc R

loop_
_atom_type_symbol
_atom_type_description
_atom_type_scat_dispersion_real
_atom_type_scat_dispersion_imag
_atom_type_scat_source
C C 0.0033 0.0016 'International Tables Vol C Tables 4.2.6.8 and 6.1.1.4'
H H 0.0000 0.0000 'International Tables Vol C Tables 4.2.6.8 and 6.1.1.4'
Cl Cl 0.1484 0.1585 'International Tables Vol C Tables 4.2.6.8 and 6.1.1.4'
Fe Fe 0.3463 0.8444 'International Tables Vol C Tables 4.2.6.8 and 6.1.1.4'
N N 0.0061 0.0033 'International Tables Vol C Tables 4.2.6.8 and 6.1.1.4'
Ni Ni 0.3393 1.1124 'International Tables Vol C Tables 4.2.6.8 and 6.1.1.4'
O O 0.0106 0.0060 'International Tables Vol C Tables 4.2.6.8 and 6.1.1.4'
P P 0.1023 0.0942 'International Tables Vol C Tables 4.2.6.8 and 6.1.1.4'
S S 0.1246 0.1234 'International Tables Vol C Tables 4.2.6.8 and 6.1.1.4'

loop_
_geom_angle_atom_site_label_1
_geom_angle_atom_site_label_2
_geom_angle_atom_site_label_3
_geom_angle
P1 Ni P2 86.73(10)
P1 Ni S1 87.77(10)
P2 Ni S1 160.26(11)
P1 Ni S2 167.30(11)
P2 Ni S2 93.51(10)
S1 Ni S2 87.78(9)
P1 Ni Cl 89.29(9)
P2 Ni Cl 91.62(9)
S1 Ni Cl 107.27(9)
S2 Ni Cl 103.38(10)
C6 Fe C5 92.2(5)
C6 Fe N4 173.3(4)
C5 Fe N4 94.4(4)
C6 Fe S1 91.8(3)
C5 Fe S1 95.3(3)
N4 Fe S1 86.3(2)
C6 Fe S3 95.2(3)
C5 Fe S3 86.8(3)
N4 Fe S3 86.5(2)
S1 Fe S3 172.57(12)
C6 Fe S2 85.8(3)
C5 Fe S2 177.9(4)
N4 Fe S2 87.6(2)
S1 Fe S2 85.18(9)
S3 Fe S2 92.89(11)
C14 S1 Ni 107.9(4)
C14 S1 Fe 99.6(3)
Ni S1 Fe 93.86(10)
C41 C14 S1 112.1(7)
C41 C14 H14A 109.2(6)
S1 C14 H14A 109.2(3)
C41 C14 H14B 109.2(5)
S1 C14 H14B 109.2(3)
H14A C14 H14B 107.9
C14 C41 N4 111.3(7)
C14 C41 H41A 109.4(6)
N4 C41 H41A 109.4(5)
C14 C41 H41B 109.4(6)
N4 C41 H41B 109.4(5)
H41A C41 H41B 108.0
C24 S2 Ni 109.4(3)
C24 S2 Fe 96.3(3)
Ni S2 Fe 92.31(10)
C42 C24 S2 111.0(6)
C42 C24 H24A 109.4(5)
S2 C24 H24A 109.4(3)
C42 C24 H24B 109.4(5)
S2 C24 H24B 109.4(3)
H24A C24 H24B 108.0
N4 C42 C24 113.2(8)
N4 C42 H42A 108.9(4)
C24 C42 H42A 108.9(5)
N4 C42 H42B 108.9(5)
C24 C42 H42B 108.9(5)
H42A C42 H42B 107.7
C34 S3 Fe 97.9(3)
C43 C34 S3 110.9(7)
C43 C34 H34A 109.5(6)
S3 C34 H34A 109.5(3)
C43 C34 H34B 109.5(7)
S3 C34 H34B 109.5(4)
H34A C34 H34B 108.1
N4 C43 C34 109.8(8)
N4 C43 H43A 109.7(6)
C34 C43 H43A 109.7(7)
N4 C43 H43B 109.7(5)
C34 C43 H43B 109.7(6)
H43A C43 H43B 108.2
C43 N4 C42 111.6(8)
C43 N4 C41 105.1(7)
C42 N4 C41 105.1(7)
C43 N4 Fe 110.8(6)
C42 N4 Fe 115.3(5)
C41 N4 Fe 108.2(6)
O5 C5 Fe 177.6(10)
O6 C6 Fe 174.7(9)
C12 P1 C111 105.3(4)
C12 P1 C121 107.7(4)
C111 P1 C121 103.9(4)
C12 P1 Ni 107.2(3)
C111 P1 Ni 114.7(3)
C121 P1 Ni 117.3(3)
C112 C111 C116 117.3(10)
C112 C111 P1 122.5(8)
C116 C111 P1 120.2(8)
C111 C112 C113 122.5(10)
C111 C112 H112 118.7(6)
C113 C112 H112 118.7(7)
C114 C113 C112 120.2(12)
C114 C113 H113 119.9(8)
C112 C113 H113 119.9(7)
C113 C114 C115 118.1(12)
C113 C114 H114 121.0(8)
C115 C114 H114 121.0(7)
C116 C115 C114 123.0(11)
C116 C115 H115 118.5(7)
C114 C115 H115 118.5(7)
C115 C116 C111 118.9(11)
C115 C116 H116 120.6(7)
C111 C116 H116 120.6(6)
C122 C121 C126 119.0(9)
C122 C121 P1 121.2(8)
C126 C121 P1 119.5(8)
C121 C122 C123 119.7(10)
C121 C122 H122 120.1(6)
C123 C122 H122 120.1(7)
C124 C123 C122 121.7(11)
C124 C123 H123 119.2(7)
C122 C123 H123 119.2(7)
C123 C124 C125 120.3(10)
C123 C124 H124 119.9(7)
C125 C124 H124 119.9(7)
C124 C125 C126 118.6(11)
C124 C125 H125 120.7(7)
C126 C125 H125 120.7(7)
C121 C126 C125 120.6(11)
C121 C126 H126 119.7(6)
C125 C126 H126 119.7(7)
C21 C12 P1 106.9(6)
C21 C12 H12A 110.4(5)
P1 C12 H12A 110.4(3)
C21 C12 H12B 110.4(5)
P1 C12 H12B 110.4(3)
H12A C12 H12B 108.6
C12 C21 P2 110.0(6)
C12 C21 H21A 109.7(5)
P2 C21 H21A 109.7(3)
C12 C21 H21B 109.7(5)
P2 C21 H21B 109.7(3)
H21A C21 H21B 108.2
C221 P2 C211 101.8(4)
C221 P2 C21 105.8(4)
C211 P2 C21 102.6(4)
C221 P2 Ni 115.2(3)
C211 P2 Ni 121.3(3)
C21 P2 Ni 108.6(3)
C212 C211 C216 119.5(10)
C212 C211 P2 124.0(8)
C216 C211 P2 116.5(8)
C211 C212 C213 120.3(11)
C211 C212 H212 119.9(6)
C213 C212 H212 119.9(8)
C214 C213 C212 118.7(12)
C214 C213 H213 120.6(8)
C212 C213 H213 120.6(8)
C215 C214 C213 122.8(12)
C215 C214 H214 118.6(8)
C213 C214 H214 118.6(8)
C214 C215 C216 120.3(12)
C214 C215 H215 119.9(8)
C216 C215 H215 119.9(8)
C215 C216 C211 118.4(12)
C215 C216 H216 120.8(8)
C211 C216 H216 120.8(6)
C226 C221 C222 117.4(9)
C226 C221 P2 124.3(8)
C222 C221 P2 118.3(8)
C223 C222 C221 120.5(11)
C223 C222 H222 119.8(7)
C221 C222 H222 119.8(6)
C224 C223 C222 120.7(12)
C224 C223 H223 119.6(7)
C222 C223 H223 119.6(7)
C223 C224 C225 120.2(12)
C223 C224 H224 119.9(7)
C225 C224 H224 119.9(7)
C226 C225 C224 119.3(11)
C226 C225 H225 120.4(7)
C224 C225 H225 120.4(7)
C225 C226 C221 121.9(11)
C225 C226 H226 119.1(7)
C221 C226 H226 119.1(6)

loop_
_geom_bond_atom_site_label_1
_geom_bond_atom_site_label_2
_geom_bond_distance
Ni P1 2.164(3)
Ni P2 2.196(3)
Ni S1 2.247(3)
Ni S2 2.255(3)
Ni Cl 2.508(3)
Fe C6 1.741(10)
Fe C5 1.783(12)
Fe N4 2.031(8)
Fe S1 2.281(3)
Fe S3 2.306(3)
Fe S2 2.331(3)
S1 C14 1.822(9)
C14 C41 1.488(12)
C14 H14A 0.97
C14 H14B 0.97
C41 N4 1.548(11)
C41 H41A 0.97
C41 H41B 0.97
S2 C24 1.815(9)
C24 C42 1.522(12)
C24 H24A 0.97
C24 H24B 0.97
C42 N4 1.492(11)
C42 H42A 0.97
C42 H42B 0.97
S3 C34 1.818(11)
C34 C43 1.510(13)
C34 H34A 0.97
C34 H34B 0.97
C43 N4 1.480(11)
C43 H43A 0.97
C43 H43B 0.97
C5 O5 1.137(11)
C6 O6 1.150(10)
P1 C12 1.808(9)
P1 C111 1.809(9)
P1 C121 1.811(9)
C111 C112 1.367(12)
C111 C116 1.426(13)
C112 C113 1.391(14)
C112 H112 0.93
C113 C114 1.363(15)
C113 H113 0.93
C114 C115 1.38(2)
C114 H114 0.93
C115 C116 1.367(14)
C115 H115 0.93
C116 H116 0.93
C121 C122 1.375(12)
C121 C126 1.390(13)
C122 C123 1.377(12)
C122 H122 0.93
C123 C124 1.351(14)
C123 H123 0.93
C124 C125 1.381(14)
C124 H124 0.93
C125 C126 1.401(13)
C125 H125 0.93
C126 H126 0.93
C12 C21 1.538(11)
C12 H12A 0.97
C12 H12B 0.97
C21 P2 1.829(8)
C21 H21A 0.97
C21 H21B 0.97
P2 C221 1.797(9)
P2 C211 1.824(9)
C211 C212 1.346(13)
C211 C216 1.407(12)
C212 C213 1.413(14)
C212 H212 0.93
C213 C214 1.33(2)
C213 H213 0.93
C214 C215 1.32(2)
C214 H214 0.93
C215 C216 1.393(14)
C215 H215 0.93
C216 H216 0.93
C221 C226 1.382(13)
C221 C222 1.402(13)
C222 C223 1.369(13)
C222 H222 0.93
C223 C224 1.358(15)
C223 H223 0.93
C224 C225 1.378(15)
C224 H224 0.93
C225 C226 1.369(13)
C225 H225 0.93
C226 H226 0.93
